data_4303752
loop_
_publ_author_name
'Sarah J. Choyke'
'Samuel M. Blau'
'Abigail A. Larner'
'Amy Narducci Sarjeant'
'Jeongho Yeon'
'P. Shiv Halasyamani'
'Alexander J. Norquist'

_publ_contact_author_address
; 
 Department of Chemistry
Haverford College
370 Lancaster Avenue
Haverford PA 19041 
;
_publ_contact_author_email anorquis@haverford.edu
_publ_contact_author_fax '610 896 4963'
_publ_contact_author_name 'Alexander J Norquist'
_publ_contact_author_phone '610 896 2949'
_publ_section_title
;
Noncentrosymmetry in New Templated Gallium Fluorophosphates
;
_journal_name_full 'Inorganic Chemistry'
_journal_page_first 11277
_journal_page_last 11282
_journal_paper_doi 10.1021/ic901770e
_journal_volume 48
_journal_year 2009
_chemical_absolute_configuration ad
_chemical_formula_moiety 'C10 H28 F1 Ga3 N4 O20.75 P4'
_chemical_formula_sum 'C10 H28 F Ga3 N4 O20.75 P4'
_chemical_formula_weight 888.40
_space_group_IT_number 145
_symmetry_cell_setting trigonal
_symmetry_space_group_name_Hall 'P 32'
_symmetry_space_group_name_H-M 'P 32'
_atom_sites_solution_hydrogens geom
_atom_sites_solution_primary direct
_cell_angle_alpha 90
_cell_angle_beta 90
_cell_angle_gamma 120
_cell_formula_units_Z 6
_cell_length_a 13.0871(2)
_cell_length_b 13.0871(2)
_cell_length_c 29.8350(6)
_cell_measurement_reflns_used 21500
_cell_measurement_temperature 110(2)
_cell_measurement_theta_max 28.4998
_cell_measurement_theta_min 3.7215
_cell_volume 4425.31(13)
_computing_cell_refinement 'DENZO/SCALEPACK (Otwinowski & Minor, 1997)'
_computing_data_collection 'COLLECT (Nonius, 1997-2001).'
_computing_data_reduction 'DENZO/SCALEPACK (Otwinowski & Minor, 1997)'
_computing_molecular_graphics 'CAMERON (Watkin et al., 1996)'
_computing_publication_material 'CRYSTALS (Betteridge et al., 2003)'
_computing_structure_refinement 'CRYSTALS (Betteridge et al., 2003)'
_computing_structure_solution 'SIR92 (Altomare et al., 1994)'
_diffrn_ambient_temperature 110
_diffrn_measured_fraction_theta_full 0.995
_diffrn_measured_fraction_theta_max 0.941
_diffrn_measurement_device 'Nonius KappaCCD'
_diffrn_measurement_device_type Area
_diffrn_measurement_method \w
_diffrn_radiation_monochromator graphite
_diffrn_radiation_type 'Mo K\a'
_diffrn_radiation_wavelength 0.71073
_diffrn_reflns_av_R_equivalents 0.030
_diffrn_reflns_limit_h_max 18
_diffrn_reflns_limit_h_min -18
_diffrn_reflns_limit_k_max 17
_diffrn_reflns_limit_k_min -18
_diffrn_reflns_limit_l_max 42
_diffrn_reflns_limit_l_min -43
_diffrn_reflns_number 36982
_diffrn_reflns_theta_full 29.291
_diffrn_reflns_theta_max 31.160
_diffrn_reflns_theta_min 3.727
_diffrn_standards_number 0
_exptl_absorpt_coefficient_mu 3.034
_exptl_absorpt_correction_T_max 0.74
_exptl_absorpt_correction_T_min 0.74
_exptl_absorpt_correction_type multi-scan
_exptl_absorpt_process_details 'DENZO/SCALEPACK (Otwinowski & Minor, 1997)'
_exptl_crystal_colour colorless
_exptl_crystal_density_diffrn 2.000
_exptl_crystal_density_method 'not measured'
_exptl_crystal_description block
_exptl_crystal_F_000 2664
_exptl_crystal_size_max 0.33
_exptl_crystal_size_mid 0.26
_exptl_crystal_size_min 0.15
_refine_diff_density_max 4.42
_refine_diff_density_min -1.33
_refine_ls_abs_structure_details 'Flack (1983), 0 Friedel-pairs'
_refine_ls_abs_structure_Flack 0.063(16)
_refine_ls_extinction_method None
_refine_ls_goodness_of_fit_ref 0.9165
_refine_ls_hydrogen_treatment constr
_refine_ls_matrix_type full
_refine_ls_number_parameters 776
_refine_ls_number_reflns 12373
_refine_ls_number_restraints 1
_refine_ls_R_factor_all 0.0594
_refine_ls_R_factor_gt 0.0465
_refine_ls_shift/su_max 0.000351
_refine_ls_structure_factor_coef Fsqd
_refine_ls_weighting_details
;
 Method= Modified Sheldrick 
 w=1/[\s^2^(F^2^) + ( 0.04P)^2^ +42.13P] 
 ,where P=(max(Fo^2^,0) + 2Fc^2^)/3 
;
_refine_ls_weighting_scheme calc
_refine_ls_wR_factor_all 0.1099
_refine_ls_wR_factor_gt 0.1045
_refine_ls_wR_factor_ref 0.1005
_reflns_limit_h_max 9
_reflns_limit_h_min -18
_reflns_limit_k_max 18
_reflns_limit_k_min 0
_reflns_limit_l_max 42
_reflns_limit_l_min -43
_reflns_number_gt 13659
_reflns_number_total 16769
_reflns_threshold_expression I>2.0\s(I)
_oxford_diffrn_Wilson_B_factor 0.63
_oxford_diffrn_Wilson_scale 0.50
_oxford_refine_ls_r_factor_ref 0.0421
_oxford_refine_ls_scale 1.416(4)
_oxford_reflns_number_all 16760
_oxford_reflns_threshold_expression_ref I>3.0\s(I)
_cod_data_source_file ic901770e_si_002_1.cif
_cod_data_source_block Cmp_3_[(S)-C~5~H~14~N~2~]~2~[Ga~3~F(PO~4~)~4~].4.75H~2~O
_cod_depositor_comments
;
The following automatic conversions were performed:
'_symmetry_cell_setting' value 'Trigonal' changed to 'trigonal' according
to '/home/saulius/struct/CIF-dictionaries/cif_core.dic' dictionary named
'cif_core.dic' version 2.4.1 from 2010-06-29.

Automatic conversion script
Id: cif_fix_enum 1527 2010-12-29 10:47:43Z saulius 
;
_cod_original_sg_symbol_H-M 'P 32 '
_cod_original_formula_sum 'C10 H28 F1 Ga3 N4 O20.75 P4'
_cod_database_code 4303752

loop_
_symmetry_equiv_pos_as_xyz
x,y,z
-y,x-y,z+2/3
-x+y,-x,z+1/3

loop_
_atom_site_label
_atom_site_type_symbol
_atom_site_fract_x
_atom_site_fract_y
_atom_site_fract_z
_atom_site_U_iso_or_equiv
_atom_site_occupancy
_atom_site_adp_type
_atom_site_refinement_flags_posn
_atom_site_refinement_flags_adp
_atom_site_refinement_flags_occupancy
_atom_site_disorder_assembly
_atom_site_disorder_group
_oxford_atom_site_special_shape
_atom_site_attached_hydrogens
Ga1 Ga 0.49715(8) 0.66289(8) 0.36878(4) 0.0095 1.0000 Uani . . . . . . .
Ga2 Ga 0.32887(8) 0.82863(8) 0.36317(4) 0.0081 1.0000 Uani . . . . . . .
Ga3 Ga 0.15693(8) 0.49566(8) 0.36671(5) 0.0109 1.0000 Uani . . . . . . .
Ga4 Ga 0.65723(8) 1.16222(8) 0.35836(4) 0.0104 1.0000 Uani . . . . . . .
Ga5 Ga 0.49217(8) 1.33057(8) 0.35214(4) 0.0093 1.0000 Uani . . . . . . .
Ga6 Ga -0.17115(8) 0.49601(9) 0.35423(5) 0.0109 1.0000 Uani . . . . . . .
P1 P 0.5722(2) 0.9084(2) 0.31999(8) 0.0106 1.0000 Uani . . . . . . .
P2 P 0.08209(19) 0.65496(18) 0.31514(8) 0.0098 1.0000 Uani . . . . . . .
P3 P 0.33270(19) 0.43191(19) 0.31893(8) 0.0085 1.0000 Uani . . . . . . .
P4 P 0.32356(16) 0.66733(15) 0.43732(10) 0.0063 1.0000 Uani . . . . . . .
P5 P 0.90412(19) 1.3393(2) 0.40594(8) 0.0105 1.0000 Uani . . . . . . .
P6 P 0.41578(18) 1.08529(18) 0.40149(7) 0.0081 1.0000 Uani . . . . . . .
P7 P -0.34686(18) 0.56107(19) 0.40272(7) 0.0076 1.0000 Uani . . . . . . .
P8 P -0.33685(15) 0.32347(16) 0.28363(10) 0.0072 1.0000 Uani . . . . . . .
O1 O 0.5777(5) 0.8159(5) 0.3502(2) 0.0143 1.0000 Uani . . . . . . .
O2 O 0.6312(5) 0.6629(5) 0.3906(2) 0.0149 1.0000 Uani . . . . . . .
O3 O 0.4485(5) 0.5530(5) 0.32499(19) 0.0123 1.0000 Uani . . . . . . .
O4 O 0.4187(5) 0.6372(5) 0.42197(19) 0.0100 1.0000 Uani . . . . . . .
O5 O 0.4479(5) 0.8964(5) 0.3212(2) 0.0133 1.0000 Uani . . . . . . .
O6 O 0.3272(5) 0.9672(5) 0.37996(18) 0.0133 1.0000 Uani . . . . . . .
O7 O 0.1768(5) 0.7624(5) 0.34265(19) 0.0134 1.0000 Uani . . . . . . .
O8 O 0.3522(5) 0.7904(5) 0.41993(19) 0.0096 1.0000 Uani . . . . . . .
O9 O 0.0962(5) 0.5454(5) 0.3219(2) 0.0132 1.0000 Uani . . . . . . .
O10 O 0.0196(5) 0.3592(6) 0.3834(2) 0.0179 1.0000 Uani . . . . . . .
O11 O 0.2406(5) 0.4218(5) 0.35415(18) 0.0133 1.0000 Uani . . . . . . .
O12 O 0.1997(5) 0.5713(5) 0.42084(19) 0.0109 1.0000 Uani . . . . . . .
O13 O 0.8054(5) 1.2349(5) 0.3810(2) 0.0231 1.0000 Uani . . . . . . .
O14 O 0.6622(6) 1.0270(6) 0.3404(2) 0.0192 1.0000 Uani . . . . . . .
O15 O 0.5405(5) 1.1001(5) 0.4006(2) 0.0116 1.0000 Uani . . . . . . .
O16 O 0.6327(5) 1.2009(5) 0.3012(2) 0.0099 1.0000 Uani . . . . . . .
O17 O 0.4117(5) 1.1794(5) 0.3718(2) 0.0197 1.0000 Uani . . . . . . .
O18 O 0.3596(5) 1.3334(5) 0.32921(17) 0.0106 1.0000 Uani . . . . . . .
O19 O 0.5372(5) 1.4431(5) 0.39573(19) 0.0088 1.0000 Uani . . . . . . .
O20 O 0.5683(5) 1.3538(5) 0.29783(19) 0.0099 1.0000 Uani . . . . . . .
O21 O -0.0360(5) 0.6327(5) 0.3345(2) 0.0182 1.0000 Uani . . . . . . .
O22 O -0.1067(5) 0.4511(5) 0.3988(2) 0.0134 1.0000 Uani . . . . . . .
O23 O -0.2532(5) 0.5704(5) 0.3691(2) 0.0133 1.0000 Uani . . . . . . .
O24 O -0.2144(5) 0.4187(5) 0.29984(19) 0.0085 1.0000 Uani . . . . . . .
O25 O 0.6001(6) 0.8966(6) 0.2725(2) 0.0242 1.0000 Uani . . . . . . .
O26 O 0.0913(5) 0.6847(5) 0.26623(19) 0.0201 1.0000 Uani . . . . . . .
O27 O 0.2869(4) 0.4247(4) 0.27210(17) 0.0120 1.0000 Uani . . . . . . .
O28 O 0.3232(4) 0.6695(4) 0.4881(2) 0.0081 1.0000 Uani . . . . . . .
O29 O 0.9027(5) 1.3145(5) 0.4551(2) 0.0215 1.0000 Uani . . . . . . .
O30 O 0.3816(4) 1.0924(5) 0.44911(18) 0.0200 1.0000 Uani . . . . . . .
O31 O -0.3047(5) 0.5723(5) 0.45075(18) 0.0152 1.0000 Uani . . . . . . .
O32 O -0.3367(4) 0.3191(5) 0.2327(3) 0.0108 1.0000 Uani . . . . . . .
O33 O 0.8727(9) 1.1045(8) 0.4790(3) 0.0721 1.0000 Uani . . . . . . .
O34 O 0.7869(7) 0.9534(10) 0.5499(3) 0.0882 1.0000 Uani . . . . . . .
O35 O 0.6543(5) 0.3345(4) 0.4681(3) 0.0150 1.0000 Uani . . . . . . .
O36 O 0.3254(5) 0.6702(5) 0.5866(3) 0.0194 1.0000 Uani . . . . . . .
O37 O 0.2454(6) 0.2513(6) 0.4250(2) 0.0464 1.0000 Uani . . . . . . .
O38 O 0.0868(8) 0.1178(9) 0.4869(3) 0.0813 1.0000 Uani . . . . . . .
O39 O 0.1455(6) -0.0632(6) 0.4610(2) 0.0487 1.0000 Uani . . . . . . .
O40 O -0.2014(15) -0.1898(8) 0.4759(3) 0.0544 0.5000 Uani . . . . . . .
O41 O -0.2552(9) 0.9363(10) 0.4212(3) 0.0912 1.0000 Uani . . . . . . .
O42 O -0.1944(6) 0.9298(8) 0.2376(2) 0.0553 1.0000 Uani . . . . . . .
N1 N -0.0602(5) 0.9502(6) 0.3081(2) 0.0299 1.0000 Uani . . . . . . .
N2 N 0.0758(5) 0.9018(5) 0.3715(2) 0.0198 1.0000 Uani . . . . . . .
N3 N -0.1278(5) 0.4235(5) 0.5249(2) 0.0096 1.0000 Uani . . . . . . .
N4 N 0.1135(6) 0.6051(6) 0.5273(2) 0.0147 1.0000 Uani . . . . . . .
N5 N 0.5744(5) 0.4706(5) 0.5276(2) 0.0098 1.0000 Uani . . . . . . .
N6 N 0.3942(5) 0.5345(6) 0.5329(2) 0.0135 1.0000 Uani . . . . . . .
N7 N 0.5172(5) 1.1235(5) 0.5227(2) 0.0119 1.0000 Uani . . . . . . .
N8 N 0.4567(7) 0.8837(6) 0.5299(2) 0.0174 1.0000 Uani . . . . . . .
C1 C 0.0691(6) 0.9997(6) 0.3012(3) 0.0254 1.0000 Uani . . . . . . .
C2 C 0.1275(6) 1.0185(7) 0.3469(3) 0.0272 1.0000 Uani . . . . . . .
C3 C -0.0540(6) 0.8511(7) 0.3779(3) 0.0269 1.0000 Uani . . . . . . .
C4 C -0.1135(7) 0.8367(7) 0.3336(3) 0.0286 1.0000 Uani . . . . . . .
C5 C 0.1194(7) 1.1152(8) 0.2742(3) 0.0389 1.0000 Uani . . . . . . .
C6 C -0.0451(6) 0.4181(7) 0.5590(3) 0.0148 1.0000 Uani . . . . . . .
C7 C 0.0768(6) 0.4786(7) 0.5386(3) 0.0142 1.0000 Uani . . . . . . .
C8 C 0.0323(7) 0.6110(7) 0.4952(3) 0.0172 1.0000 Uani . . . . . . .
C9 C -0.0923(7) 0.5477(7) 0.5139(3) 0.0150 1.0000 Uani . . . . . . .
C10 C -0.0854(6) 0.2916(6) 0.5721(2) 0.0202 1.0000 Uani . . . . . . .
C11 C 0.5830(7) 0.5596(7) 0.5621(3) 0.0125 1.0000 Uani . . . . . . .
C12 C 0.5200(7) 0.6225(7) 0.5434(3) 0.0142 1.0000 Uani . . . . . . .
C13 C 0.3860(7) 0.4475(7) 0.4994(3) 0.0160 1.0000 Uani . . . . . . .
C14 C 0.4489(7) 0.3835(7) 0.5158(3) 0.0147 1.0000 Uani . . . . . . .
C15 C 0.7081(6) 0.6418(6) 0.5748(2) 0.0214 1.0000 Uani . . . . . . .
C16 C 0.4298(7) 1.0438(7) 0.5578(3) 0.0124 1.0000 Uani . . . . . . .
C17 C 0.3688(7) 0.9197(7) 0.5404(3) 0.0133 1.0000 Uani . . . . . . .
C18 C 0.5425(7) 0.9610(6) 0.4961(3) 0.0128 1.0000 Uani . . . . . . .
C19 C 0.6048(7) 1.0875(7) 0.5118(3) 0.0143 1.0000 Uani . . . . . . .
C20 C 0.3450(6) 1.0870(6) 0.5697(2) 0.0207 1.0000 Uani . . . . . . .
H1 H -0.0714 1.0060 0.3245 0.0344 1.0000 Uiso R . . . . . .
H2 H -0.0977 0.9371 0.2797 0.0344 1.0000 Uiso R . . . . . .
H3 H 0.0815 0.9414 0.2846 0.0331 1.0000 Uiso R . . . . . .
H4 H 0.1144 1.0736 0.3642 0.0331 1.0000 Uiso R . . . . . .
H5 H 0.2120 1.0501 0.3428 0.0330 1.0000 Uiso R . . . . . .
H6 H 0.1122 0.9159 0.4001 0.0251 1.0000 Uiso R . . . . . .
H7 H 0.0910 0.8483 0.3553 0.0251 1.0000 Uiso R . . . . . .
H8 H -0.0841 0.7738 0.3914 0.0320 1.0000 Uiso R . . . . . .
H9 H -0.0717 0.9013 0.3971 0.0321 1.0000 Uiso R . . . . . .
H10 H -0.1022 0.7815 0.3155 0.0309 1.0000 Uiso R . . . . . .
H11 H -0.1961 0.8080 0.3386 0.0308 1.0000 Uiso R . . . . . .
H12 H 0.0801 1.1005 0.2456 0.0580 1.0000 Uiso R . . . . . .
H13 H 0.1058 1.1704 0.2911 0.0579 1.0000 Uiso R . . . . . .
H14 H 0.2041 1.1482 0.2695 0.0584 1.0000 Uiso R . . . . . .
H15 H -0.1263 0.3837 0.4985 0.0109 1.0000 Uiso R . . . . . .
H16 H -0.2056 0.3854 0.5368 0.0109 1.0000 Uiso R . . . . . .
H17 H -0.0446 0.4607 0.5859 0.0199 1.0000 Uiso R . . . . . .
H18 H 0.1324 0.4762 0.5594 0.0209 1.0000 Uiso R . . . . . .
H19 H 0.0749 0.4381 0.5110 0.0209 1.0000 Uiso R . . . . . .
H20 H 0.1144 0.6452 0.5539 0.0172 1.0000 Uiso R . . . . . .
H21 H 0.1904 0.6422 0.5146 0.0172 1.0000 Uiso R . . . . . .
H22 H 0.0548 0.6933 0.4909 0.0183 1.0000 Uiso R . . . . . .
H23 H 0.0346 0.5761 0.4669 0.0177 1.0000 Uiso R . . . . . .
H24 H -0.1462 0.5498 0.4921 0.0181 1.0000 Uiso R . . . . . .
H25 H -0.0937 0.5870 0.5410 0.0181 1.0000 Uiso R . . . . . .
H26 H -0.0893 0.2457 0.5463 0.0298 1.0000 Uiso R . . . . . .
H27 H -0.1619 0.2569 0.5858 0.0298 1.0000 Uiso R . . . . . .
H28 H -0.0322 0.2888 0.5935 0.0301 1.0000 Uiso R . . . . . .
H29 H 0.6150 0.5121 0.5014 0.0123 1.0000 Uiso R . . . . . .
H30 H 0.6109 0.4292 0.5393 0.0123 1.0000 Uiso R . . . . . .
H31 H 0.5414 0.5155 0.5891 0.0210 1.0000 Uiso R . . . . . .
H32 H 0.5217 0.6776 0.5655 0.0203 1.0000 Uiso R . . . . . .
H33 H 0.5600 0.6646 0.5163 0.0199 1.0000 Uiso R . . . . . .
H34 H 0.3560 0.4934 0.5596 0.0173 1.0000 Uiso R . . . . . .
H35 H 0.3556 0.5741 0.5216 0.0173 1.0000 Uiso R . . . . . .
H36 H 0.4207 0.4884 0.4714 0.0210 1.0000 Uiso R . . . . . .
H37 H 0.3043 0.3904 0.4947 0.0211 1.0000 Uiso R . . . . . .
H38 H 0.4487 0.3334 0.4919 0.0203 1.0000 Uiso R . . . . . .
H39 H 0.4093 0.3364 0.5419 0.0199 1.0000 Uiso R . . . . . .
H40 H 0.7461 0.5990 0.5833 0.0311 1.0000 Uiso R . . . . . .
H41 H 0.7115 0.6913 0.5993 0.0311 1.0000 Uiso R . . . . . .
H42 H 0.7485 0.6895 0.5494 0.0308 1.0000 Uiso R . . . . . .
H43 H 0.4754 1.1197 0.4961 0.0110 1.0000 Uiso R . . . . . .
H44 H 0.5571 1.2022 0.5336 0.0110 1.0000 Uiso R . . . . . .
H45 H 0.4727 1.0461 0.5849 0.0160 1.0000 Uiso R . . . . . .
H46 H 0.3138 0.8682 0.5630 0.0177 1.0000 Uiso R . . . . . .
H47 H 0.3276 0.9168 0.5134 0.0177 1.0000 Uiso R . . . . . .
H48 H 0.4982 0.8883 0.5566 0.0206 1.0000 Uiso R . . . . . .
H49 H 0.4174 0.8048 0.5191 0.0206 1.0000 Uiso R . . . . . .
H50 H 0.6005 0.9378 0.4907 0.0133 1.0000 Uiso R . . . . . .
H51 H 0.5001 0.9557 0.4688 0.0131 1.0000 Uiso R . . . . . .
H52 H 0.6556 1.1364 0.4881 0.0140 1.0000 Uiso R . . . . . .
H53 H 0.6512 1.0949 0.5382 0.0136 1.0000 Uiso R . . . . . .
H54 H 0.3048 1.0886 0.5431 0.0319 1.0000 Uiso R . . . . . .
H55 H 0.3865 1.1642 0.5825 0.0320 1.0000 Uiso R . . . . . .
H56 H 0.2873 1.0325 0.5908 0.0320 1.0000 Uiso R . . . . . .
F1 F 0.3251(4) 0.6698(4) 0.3457(3) 0.0211 1.0000 Uani . . . . . . .
F2 F -0.3406(4) 0.3285(4) 0.3744(2) 0.0190 1.0000 Uani . . . . . . .

loop_
_atom_site_aniso_label
_atom_site_aniso_U_11
_atom_site_aniso_U_22
_atom_site_aniso_U_33
_atom_site_aniso_U_23
_atom_site_aniso_U_13
_atom_site_aniso_U_12
Ga1 0.0103(4) 0.0074(4) 0.0100(5) 0.0013(3) 0.0040(3) 0.0039(3)
Ga2 0.0073(4) 0.0070(4) 0.0095(4) 0.0009(3) -0.0010(3) 0.0033(3)
Ga3 0.0068(4) 0.0145(4) 0.0123(4) -0.0056(3) -0.0013(3) 0.0061(3)
Ga4 0.0069(4) 0.0090(4) 0.0123(5) 0.0038(3) -0.0012(3) 0.0018(3)
Ga5 0.0115(4) 0.0069(4) 0.0096(4) 0.0004(3) 0.0031(3) 0.0048(3)
Ga6 0.0083(4) 0.0130(4) 0.0113(4) -0.0056(3) -0.0011(3) 0.0052(3)
P1 0.0113(8) 0.0122(9) 0.0102(9) 0.0022(7) 0.0009(7) 0.0072(7)
P2 0.0071(8) 0.0080(8) 0.0109(9) -0.0035(7) -0.0004(7) 0.0011(7)
P3 0.0087(8) 0.0105(8) 0.0083(8) 0.0016(6) 0.0011(6) 0.0064(7)
P4 0.0047(8) 0.0074(8) 0.0065(12) 0.0004(5) 0.0008(6) 0.0028(6)
P5 0.0061(8) 0.0121(9) 0.0118(9) -0.0037(7) 0.0006(7) 0.0035(7)
P6 0.0083(8) 0.0075(8) 0.0089(8) -0.0002(6) -0.0019(6) 0.0044(7)
P7 0.0069(8) 0.0077(8) 0.0075(8) -0.0001(6) 0.0015(6) 0.0031(7)
P8 0.0078(9) 0.0064(8) 0.0081(12) 0.0003(6) 0.0003(5) 0.0040(6)
O1 0.013(2) 0.008(2) 0.020(3) 0.0067(19) 0.000(2) 0.0032(19)
O2 0.015(3) 0.012(3) 0.019(3) 0.002(2) 0.001(2) 0.008(2)
O3 0.016(3) 0.014(3) 0.009(2) -0.004(2) -0.003(2) 0.009(2)
O4 0.014(3) 0.010(2) 0.009(2) 0.0035(19) 0.003(2) 0.008(2)
O5 0.017(3) 0.017(3) 0.010(3) 0.005(2) 0.002(2) 0.011(2)
O6 0.010(2) 0.007(2) 0.018(3) -0.006(2) -0.010(2) 0.0010(19)
O7 0.009(2) 0.008(2) 0.024(3) -0.0086(19) -0.0089(19) 0.0040(18)
O8 0.012(3) 0.008(2) 0.009(2) 0.0006(19) 0.001(2) 0.006(2)
O9 0.013(3) 0.017(3) 0.010(3) -0.001(2) 0.001(2) 0.007(2)
O10 0.007(2) 0.016(3) 0.026(3) -0.005(2) 0.006(2) 0.001(2)
O11 0.015(2) 0.013(3) 0.013(2) 0.004(2) 0.0085(19) 0.008(2)
O12 0.008(2) 0.012(3) 0.011(3) 0.001(2) 0.003(2) 0.004(2)
O13 0.010(2) 0.016(3) 0.040(4) -0.009(3) -0.007(2) 0.004(2)
O14 0.016(3) 0.014(3) 0.034(3) 0.003(2) -0.001(2) 0.012(2)
O15 0.008(2) 0.016(3) 0.016(3) 0.006(2) 0.000(2) 0.010(2)
O16 0.011(2) 0.006(2) 0.012(3) 0.001(2) 0.000(2) 0.004(2)
O17 0.009(3) 0.012(3) 0.037(3) 0.011(2) -0.007(2) 0.005(2)
O18 0.012(2) 0.008(2) 0.013(2) -0.0005(18) -0.0016(18) 0.0057(19)
O19 0.004(2) 0.007(2) 0.011(2) -0.0018(19) -0.0005(18) -0.0003(18)
O20 0.012(2) 0.013(3) 0.008(2) 0.0017(19) 0.0030(19) 0.009(2)
O21 0.011(3) 0.011(3) 0.029(3) -0.003(2) 0.001(2) 0.002(2)
O22 0.013(3) 0.004(2) 0.017(3) -0.005(2) 0.001(2) 0.000(2)
O23 0.006(2) 0.009(2) 0.026(3) -0.003(2) 0.0027(19) 0.0044(19)
O24 0.005(2) 0.003(2) 0.012(3) -0.0027(19) 0.0006(19) -0.0017(19)
O25 0.024(3) 0.044(4) 0.011(2) 0.000(2) -0.002(2) 0.022(3)
O26 0.031(3) 0.027(3) 0.012(2) -0.003(2) -0.001(2) 0.022(3)
O27 0.011(2) 0.012(2) 0.012(2) -0.0007(18) -0.0026(16) 0.0055(17)
O28 0.011(2) 0.009(2) 0.004(3) 0.0008(15) 0.0012(16) 0.0040(17)
O29 0.030(3) 0.030(3) 0.014(3) 0.004(2) 0.004(2) 0.022(3)
O30 0.011(2) 0.035(3) 0.013(2) -0.008(2) -0.0021(19) 0.011(2)
O31 0.019(2) 0.019(3) 0.006(2) 0.0005(19) -0.0022(18) 0.008(2)
O32 0.010(2) 0.012(2) 0.012(3) -0.0006(19) 0.0013(16) 0.0059(18)
O33 0.101(7) 0.062(5) 0.057(5) -0.009(4) -0.027(5) 0.044(5)
O34 0.044(4) 0.155(9) 0.085(6) 0.055(6) 0.028(4) 0.065(6)
O35 0.015(3) 0.012(3) 0.018(4) -0.0024(18) -0.002(2) 0.0068(19)
O36 0.021(3) 0.026(3) 0.009(3) 0.0031(19) 0.001(2) 0.010(2)
O37 0.056(4) 0.046(4) 0.032(3) -0.001(3) 0.017(3) 0.021(3)
O38 0.069(6) 0.096(7) 0.054(5) -0.003(5) 0.000(4) 0.023(5)
O39 0.033(3) 0.063(4) 0.037(3) -0.003(3) -0.002(3) 0.014(3)
O40 0.122(12) 0.001(4) 0.002(4) 0.000(3) -0.010(6) 0.002(6)
O41 0.086(7) 0.117(8) 0.086(7) -0.042(6) -0.062(6) 0.063(6)
O42 0.031(3) 0.110(7) 0.042(4) -0.002(4) 0.002(3) 0.048(4)
N1 0.020(3) 0.024(3) 0.045(4) -0.004(3) -0.012(3) 0.010(2)
N2 0.019(3) 0.019(3) 0.025(3) -0.003(2) -0.003(2) 0.012(2)
N3 0.006(2) 0.011(3) 0.012(3) -0.001(2) -0.002(2) 0.005(2)
N4 0.013(3) 0.015(3) 0.013(3) -0.001(2) 0.003(2) 0.004(2)
N5 0.008(3) 0.010(2) 0.012(3) 0.005(2) 0.004(2) 0.005(2)
N6 0.009(3) 0.019(3) 0.015(3) 0.002(2) 0.001(2) 0.009(2)
N7 0.008(3) 0.003(2) 0.015(3) 0.002(2) -0.001(2) -0.004(2)
N8 0.024(4) 0.011(3) 0.012(3) -0.001(2) -0.004(3) 0.005(3)
C1 0.021(3) 0.023(3) 0.036(4) -0.001(3) -0.008(3) 0.014(3)
C2 0.019(3) 0.028(4) 0.036(4) -0.009(3) -0.012(3) 0.013(3)
C3 0.020(3) 0.025(3) 0.033(4) -0.006(3) 0.001(3) 0.009(3)
C4 0.026(4) 0.023(3) 0.029(4) -0.001(3) -0.005(3) 0.006(3)
C5 0.025(4) 0.039(5) 0.052(5) 0.011(4) -0.004(4) 0.015(4)
C6 0.010(3) 0.021(4) 0.013(3) 0.000(3) -0.002(2) 0.007(3)
C7 0.008(3) 0.021(4) 0.016(3) -0.004(3) -0.002(2) 0.009(3)
C8 0.013(3) 0.021(4) 0.014(3) -0.001(3) 0.003(3) 0.006(3)
C9 0.010(3) 0.019(3) 0.015(3) 0.002(3) 0.002(3) 0.006(3)
C10 0.016(3) 0.020(3) 0.023(3) -0.001(3) 0.000(2) 0.008(3)
C11 0.014(3) 0.017(3) 0.012(3) -0.001(2) 0.000(3) 0.012(3)
C12 0.017(4) 0.011(3) 0.019(3) 0.005(3) 0.002(3) 0.010(3)
C13 0.017(3) 0.022(3) 0.014(3) 0.005(3) 0.001(3) 0.014(3)
C14 0.016(4) 0.013(3) 0.015(3) -0.002(2) -0.002(3) 0.007(3)
C15 0.019(3) 0.023(3) 0.024(3) -0.005(3) -0.005(3) 0.011(3)
C16 0.013(3) 0.011(3) 0.011(3) 0.003(2) 0.003(3) 0.004(3)
C17 0.010(3) 0.008(3) 0.020(4) 0.000(3) -0.002(3) 0.003(2)
C18 0.009(3) 0.010(3) 0.016(3) -0.002(3) -0.006(3) 0.003(3)
C19 0.016(4) 0.010(3) 0.017(3) 0.002(3) 0.002(3) 0.006(3)
C20 0.017(3) 0.021(3) 0.025(3) -0.002(3) 0.002(3) 0.010(3)
F1 0.038(3) 0.022(3) 0.011(3) 0.0006(16) 0.0013(18) 0.021(2)
F2 0.025(3) 0.019(2) 0.011(3) -0.0050(16) -0.0030(17) 0.0098(19)

loop_
_atom_type_symbol
_atom_type_scat_dispersion_real
_atom_type_scat_dispersion_imag
_atom_type_scat_Cromer_Mann_a1
_atom_type_scat_Cromer_Mann_b1
_atom_type_scat_Cromer_Mann_a2
_atom_type_scat_Cromer_Mann_b2
_atom_type_scat_Cromer_Mann_a3
_atom_type_scat_Cromer_Mann_b3
_atom_type_scat_Cromer_Mann_a4
_atom_type_scat_Cromer_Mann_b4
_atom_type_scat_Cromer_Mann_c
_atom_type_scat_source
Ga 0.2307 1.6083 15.2354 3.0669 6.7006 0.2412 4.3591 10.7805 2.9623 61.4135 1.7189 'International Tables Vol C 4.2.6.8 and 6.1.1.4'
O 0.0106 0.0060 3.0485 13.2771 2.2868 5.7011 1.5463 0.3239 0.8670 32.9089 0.2508 'International Tables Vol C 4.2.6.8 and 6.1.1.4'
P 0.1023 0.0942 6.4345 1.9067 4.1791 27.1570 1.7800 0.5260 1.4908 68.1645 1.1149 'International Tables Vol C 4.2.6.8 and 6.1.1.4'
F 0.0171 0.0103 3.5392 10.2825 2.6412 4.2944 1.5170 0.2615 1.0243 26.1476 0.2776 'International Tables Vol C 4.2.6.8 and 6.1.1.4'
C 0.0033 0.0016 2.3100 20.8439 1.0200 10.2075 1.5886 0.5687 0.8650 51.6512 0.2156 'International Tables Vol C 4.2.6.8 and 6.1.1.4'
N 0.0061 0.0033 12.2126 0.0057 3.1322 9.8933 2.0125 28.9975 1.1663 0.5826 -11.5290 'International Tables Vol C 4.2.6.8 and 6.1.1.4'
H 0.0000 0.0000 0.4930 10.5109 0.3229 26.1257 0.1402 3.1424 0.0408 57.7998 0.0030 'International Tables Vol C 4.2.6.8 and 6.1.1.4'

loop_
_geom_angle_atom_site_label_1
_geom_angle_site_symmetry_1
_geom_angle_atom_site_label_2
_geom_angle_site_symmetry_2
_geom_angle_atom_site_label_3
_geom_angle_site_symmetry_3
_geom_angle
_geom_angle_publ_flag
O1 . Ga1 . O2 . 94.5(3) yes
O1 . Ga1 . O3 . 115.8(3) yes
O2 . Ga1 . O3 . 102.1(3) yes
O1 . Ga1 . O4 . 115.4(3) yes
O2 . Ga1 . O4 . 98.0(3) yes
O3 . Ga1 . O4 . 122.6(3) yes
O1 . Ga1 . F1 . 84.8(2) yes
O2 . Ga1 . F1 . 175.9(3) yes
O3 . Ga1 . F1 . 81.8(2) yes
O4 . Ga1 . F1 . 78.8(3) yes
O5 . Ga2 . O6 . 97.5(3) yes
O5 . Ga2 . O7 . 117.2(3) yes
O6 . Ga2 . O7 . 90.7(2) yes
O5 . Ga2 . O8 . 122.9(3) yes
O6 . Ga2 . O8 . 95.8(2) yes
O7 . Ga2 . O8 . 117.9(3) yes
O5 . Ga2 . F1 . 84.5(3) yes
O6 . Ga2 . F1 . 178.0(2) yes
O7 . Ga2 . F1 . 88.1(2) yes
O8 . Ga2 . F1 . 83.4(3) yes
O9 . Ga3 . O10 . 98.9(3) yes
O9 . Ga3 . O11 . 121.3(3) yes
O10 . Ga3 . O11 . 95.4(3) yes
O9 . Ga3 . O12 . 121.4(3) yes
O10 . Ga3 . O12 . 99.8(3) yes
O11 . Ga3 . O12 . 111.4(3) yes
O9 . Ga3 . F1 . 79.7(3) yes
O10 . Ga3 . F1 . 178.0(2) yes
O11 . Ga3 . F1 . 86.5(2) yes
O12 . Ga3 . F1 . 79.9(3) yes
F2 1_665 Ga4 . O13 . 85.3(2) yes
F2 1_665 Ga4 . O14 . 175.3(3) yes
O13 . Ga4 . O14 . 94.0(3) yes
F2 1_665 Ga4 . O15 . 83.4(2) yes
O13 . Ga4 . O15 . 114.4(3) yes
O14 . Ga4 . O15 . 101.1(3) yes
F2 1_665 Ga4 . O16 . 81.3(3) yes
O13 . Ga4 . O16 . 119.1(3) yes
O14 . Ga4 . O16 . 95.0(3) yes
O15 . Ga4 . O16 . 122.4(2) yes
F2 1_665 Ga5 . O17 . 86.1(2) yes
F2 1_665 Ga5 . O18 . 175.4(3) yes
O17 . Ga5 . O18 . 95.8(2) yes
F2 1_665 Ga5 . O19 . 83.0(2) yes
O17 . Ga5 . O19 . 115.3(3) yes
O18 . Ga5 . O19 . 99.9(2) yes
F2 1_665 Ga5 . O20 . 79.5(3) yes
O17 . Ga5 . O20 . 115.8(3) yes
O18 . Ga5 . O20 . 96.0(2) yes
O19 . Ga5 . O20 . 124.2(3) yes
O21 . Ga6 . O22 . 99.8(3) yes
O21 . Ga6 . O23 . 95.4(3) yes
O22 . Ga6 . O23 . 119.0(3) yes
O21 . Ga6 . O24 . 97.5(3) yes
O22 . Ga6 . O24 . 121.9(3) yes
O23 . Ga6 . O24 . 113.9(3) yes
O21 . Ga6 . F2 . 176.7(3) yes
O22 . Ga6 . F2 . 83.2(2) yes
O23 . Ga6 . F2 . 84.3(2) yes
O24 . Ga6 . F2 . 79.7(2) yes
O1 . P1 . O5 . 111.4(3) yes
O1 . P1 . O14 . 104.4(3) yes
O5 . P1 . O14 . 109.2(4) yes
O1 . P1 . O25 . 111.5(4) yes
O5 . P1 . O25 . 108.1(4) yes
O14 . P1 . O25 . 112.3(4) yes
O7 . P2 . O9 . 110.9(3) yes
O7 . P2 . O21 . 104.1(3) yes
O9 . P2 . O21 . 110.5(4) yes
O7 . P2 . O26 . 110.7(3) yes
O9 . P2 . O26 . 109.6(3) yes
O21 . P2 . O26 . 110.9(4) yes
O18 1_545 P3 . O3 . 108.5(3) yes
O18 1_545 P3 . O11 . 106.8(3) yes
O3 . P3 . O11 . 109.0(3) yes
O18 1_545 P3 . O27 . 112.7(3) yes
O3 . P3 . O27 . 108.9(3) yes
O11 . P3 . O27 . 110.8(3) yes
O4 . P4 . O8 . 111.0(3) yes
O4 . P4 . O12 . 110.3(3) yes
O8 . P4 . O12 . 110.3(3) yes
O4 . P4 . O28 . 108.1(3) yes
O8 . P4 . O28 . 108.5(3) yes
O12 . P4 . O28 . 108.7(3) yes
O22 1_665 P5 . O10 1_665 108.8(4) yes
O22 1_665 P5 . O13 . 110.0(4) yes
O10 1_665 P5 . O13 . 104.9(4) yes
O22 1_665 P5 . O29 . 109.9(4) yes
O10 1_665 P5 . O29 . 111.4(4) yes
O13 . P5 . O29 . 111.7(4) yes
O6 . P6 . O15 . 109.7(3) yes
O6 . P6 . O17 . 104.7(3) yes
O15 . P6 . O17 . 110.3(3) yes
O6 . P6 . O30 . 111.1(3) yes
O15 . P6 . O30 . 109.7(3) yes
O17 . P6 . O30 . 111.3(4) yes
O19 1_445 P7 . O2 1_455 108.6(3) yes
O19 1_445 P7 . O23 . 109.6(3) yes
O2 1_455 P7 . O23 . 105.3(3) yes
O19 1_445 P7 . O31 . 110.6(3) yes
O2 1_455 P7 . O31 . 110.8(3) yes
O23 . P7 . O31 . 111.8(3) yes
O20 1_445 P8 . O16 1_445 110.7(3) yes
O20 1_445 P8 . O24 . 110.7(3) yes
O16 1_445 P8 . O24 . 111.1(3) yes
O20 1_445 P8 . O32 . 107.5(3) yes
O16 1_445 P8 . O32 . 107.8(3) yes
O24 . P8 . O32 . 109.0(3) yes
Ga1 . O1 . P1 . 144.4(4) yes
Ga1 . O2 . P7 1_655 131.4(4) yes
Ga1 . O3 . P3 . 132.0(4) yes
Ga1 . O4 . P4 . 131.1(4) yes
Ga2 . O5 . P1 . 130.9(4) yes
Ga2 . O6 . P6 . 135.4(4) yes
Ga2 . O7 . P2 . 141.8(4) yes
Ga2 . O8 . P4 . 127.3(4) yes
Ga3 . O9 . P2 . 134.2(4) yes
Ga3 . O10 . P5 1_445 132.1(4) yes
Ga3 . O11 . P3 . 137.6(4) yes
Ga3 . O12 . P4 . 129.1(4) yes
Ga4 . O13 . P5 . 149.2(4) yes
Ga4 . O14 . P1 . 134.2(4) yes
Ga4 . O15 . P6 . 131.6(4) yes
Ga4 . O16 . P8 1_665 127.5(4) yes
Ga5 . O17 . P6 . 145.7(4) yes
Ga5 . O18 . P3 1_565 133.9(4) yes
Ga5 . O19 . P7 1_665 131.4(4) yes
Ga5 . O20 . P8 1_665 129.6(4) yes
Ga6 . O21 . P2 . 132.8(4) yes
Ga6 . O22 . P5 1_445 132.7(4) yes
Ga6 . O23 . P7 . 140.5(4) yes
Ga6 . O24 . P8 . 129.2(4) yes
C1 . N1 . C4 . 111.5(6) yes
C1 . N1 . H1 . 108.4 no
C4 . N1 . H1 . 109.0 no
C1 . N1 . H2 . 109.1 no
C4 . N1 . H2 . 109.4 no
H1 . N1 . H2 . 109.5 no
C2 . N2 . C3 . 110.1(5) yes
C2 . N2 . H6 . 108.2 no
C3 . N2 . H6 . 108.7 no
C2 . N2 . H7 . 110.0 no
C3 . N2 . H7 . 110.4 no
H6 . N2 . H7 . 109.5 no
C6 . N3 . C9 . 111.1(6) yes
C6 . N3 . H15 . 108.7 no
C9 . N3 . H15 . 109.5 no
C6 . N3 . H16 . 109.1 no
C9 . N3 . H16 . 108.9 no
H15 . N3 . H16 . 109.5 no
C7 . N4 . C8 . 111.3(6) yes
C7 . N4 . H20 . 109.1 no
C8 . N4 . H20 . 109.0 no
C7 . N4 . H21 . 108.9 no
C8 . N4 . H21 . 109.1 no
H20 . N4 . H21 . 109.5 no
C11 . N5 . C14 . 112.1(5) yes
C11 . N5 . H29 . 108.3 no
C14 . N5 . H29 . 109.1 no
C11 . N5 . H30 . 108.9 no
C14 . N5 . H30 . 108.9 no
H29 . N5 . H30 . 109.5 no
C12 . N6 . C13 . 111.3(6) yes
C12 . N6 . H34 . 109.1 no
C13 . N6 . H34 . 108.4 no
C12 . N6 . H35 . 109.6 no
C13 . N6 . H35 . 109.0 no
H34 . N6 . H35 . 109.5 no
C16 . N7 . C19 . 111.9(6) yes
C16 . N7 . H43 . 108.9 no
C19 . N7 . H43 . 108.6 no
C16 . N7 . H44 . 108.9 no
C19 . N7 . H44 . 109.1 no
H43 . N7 . H44 . 109.5 no
C17 . N8 . C18 . 112.0(6) yes
C17 . N8 . H48 . 108.2 no
C18 . N8 . H48 . 108.5 no
C17 . N8 . H49 . 109.5 no
C18 . N8 . H49 . 109.2 no
H48 . N8 . H49 . 109.5 no
N1 . C1 . C2 . 108.4(6) yes
N1 . C1 . C5 . 109.5(6) yes
C2 . C1 . C5 . 112.1(6) yes
N1 . C1 . H3 . 108.8 no
C2 . C1 . H3 . 108.1 no
C5 . C1 . H3 . 109.9 no
C1 . C2 . N2 . 109.7(6) yes
C1 . C2 . H4 . 109.7 no
N2 . C2 . H4 . 109.6 no
C1 . C2 . H5 . 109.1 no
N2 . C2 . H5 . 109.1 no
H4 . C2 . H5 . 109.7 no
N2 . C3 . C4 . 110.4(6) yes
N2 . C3 . H8 . 107.1 no
C4 . C3 . H8 . 108.8 no
N2 . C3 . H9 . 111.8 no
C4 . C3 . H9 . 108.5 no
H8 . C3 . H9 . 110.2 no
N1 . C4 . C3 . 111.7(6) yes
N1 . C4 . H10 . 106.6 no
C3 . C4 . H10 . 108.9 no
N1 . C4 . H11 . 109.9 no
C3 . C4 . H11 . 109.0 no
H10 . C4 . H11 . 110.7 no
C1 . C5 . H12 . 110.0 no
C1 . C5 . H13 . 108.2 no
H12 . C5 . H13 . 109.3 no
C1 . C5 . H14 . 110.1 no
H12 . C5 . H14 . 109.4 no
H13 . C5 . H14 . 109.7 no
N3 . C6 . C7 . 107.4(6) yes
N3 . C6 . C10 . 111.0(6) yes
C7 . C6 . C10 . 112.1(7) yes
N3 . C6 . H17 . 109.1 no
C7 . C6 . H17 . 109.1 no
C10 . C6 . H17 . 108.1 no
N4 . C7 . C6 . 109.8(6) yes
N4 . C7 . H18 . 110.3 no
C6 . C7 . H18 . 109.9 no
N4 . C7 . H19 . 108.3 no
C6 . C7 . H19 . 108.8 no
H18 . C7 . H19 . 109.8 no
N4 . C8 . C9 . 110.1(7) yes
N4 . C8 . H22 . 108.8 no
C9 . C8 . H22 . 107.5 no
N4 . C8 . H23 . 110.5 no
C9 . C8 . H23 . 109.9 no
H22 . C8 . H23 . 110.0 no
C8 . C9 . N3 . 110.0(6) yes
C8 . C9 . H24 . 109.7 no
N3 . C9 . H24 . 110.1 no
C8 . C9 . H25 . 108.6 no
N3 . C9 . H25 . 108.5 no
H24 . C9 . H25 . 109.9 no
C6 . C10 . H26 . 110.9 no
C6 . C10 . H27 . 109.7 no
H26 . C10 . H27 . 109.3 no
C6 . C10 . H28 . 110.6 no
H26 . C10 . H28 . 108.8 no
H27 . C10 . H28 . 107.6 no
N5 . C11 . C12 . 108.2(6) yes
N5 . C11 . C15 . 111.1(6) yes
C12 . C11 . C15 . 113.4(6) yes
N5 . C11 . H31 . 107.4 no
C12 . C11 . H31 . 109.0 no
C15 . C11 . H31 . 107.6 no
C11 . C12 . N6 . 110.1(6) yes
C11 . C12 . H32 . 109.5 no
N6 . C12 . H32 . 108.8 no
C11 . C12 . H33 . 109.0 no
N6 . C12 . H33 . 109.7 no
H32 . C12 . H33 . 109.7 no
N6 . C13 . C14 . 110.9(6) yes
N6 . C13 . H36 . 108.8 no
C14 . C13 . H36 . 110.3 no
N6 . C13 . H37 . 108.8 no
C14 . C13 . H37 . 108.6 no
H36 . C13 . H37 . 109.6 no
C13 . C14 . N5 . 110.2(6) yes
C13 . C14 . H38 . 108.5 no
N5 . C14 . H38 . 108.7 no
C13 . C14 . H39 . 110.0 no
N5 . C14 . H39 . 109.2 no
H38 . C14 . H39 . 110.2 no
C11 . C15 . H40 . 110.6 no
C11 . C15 . H41 . 110.1 no
H40 . C15 . H41 . 109.5 no
C11 . C15 . H42 . 108.6 no
H40 . C15 . H42 . 108.3 no
H41 . C15 . H42 . 109.7 no
N7 . C16 . C17 . 108.4(6) yes
N7 . C16 . C20 . 110.3(6) yes
C17 . C16 . C20 . 113.0(6) yes
N7 . C16 . H45 . 109.1 no
C17 . C16 . H45 . 107.8 no
C20 . C16 . H45 . 108.1 no
C16 . C17 . N8 . 109.9(6) yes
C16 . C17 . H46 . 108.7 no
N8 . C17 . H46 . 110.6 no
C16 . C17 . H47 . 108.5 no
N8 . C17 . H47 . 108.7 no
H46 . C17 . H47 . 110.5 no
N8 . C18 . C19 . 110.5(7) yes
N8 . C18 . H50 . 110.4 no
C19 . C18 . H50 . 108.7 no
N8 . C18 . H51 . 108.3 no
C19 . C18 . H51 . 108.4 no
H50 . C18 . H51 . 110.6 no
C18 . C19 . N7 . 109.8(6) yes
C18 . C19 . H52 . 108.3 no
N7 . C19 . H52 . 109.8 no
C18 . C19 . H53 . 109.2 no
N7 . C19 . H53 . 109.7 no
H52 . C19 . H53 . 110.0 no
C16 . C20 . H54 . 109.0 no
C16 . C20 . H55 . 110.6 no
H54 . C20 . H55 . 109.6 no
C16 . C20 . H56 . 109.0 no
H54 . C20 . H56 . 108.7 no
H55 . C20 . H56 . 109.9 no
Ga2 . F1 . Ga3 . 116.2(2) yes
Ga2 . F1 . Ga1 . 113.8(2) yes
Ga3 . F1 . Ga1 . 109.3(2) yes
Ga4 1_445 F2 . Ga6 . 114.5(2) yes
Ga4 1_445 F2 . Ga5 1_445 113.8(2) yes
Ga6 . F2 . Ga5 1_445 112.7(2) yes

loop_
_geom_bond_atom_site_label_1
_geom_bond_site_symmetry_1
_geom_bond_atom_site_label_2
_geom_bond_site_symmetry_2
_geom_bond_distance
_geom_bond_publ_flag
Ga1 . O1 . 1.821(6) yes
Ga1 . O2 . 1.871(6) yes
Ga1 . O3 . 1.807(6) yes
Ga1 . O4 . 1.828(6) yes
Ga1 . F1 . 2.400(5) yes
Ga2 . O5 . 1.843(6) yes
Ga2 . O6 . 1.892(6) yes
Ga2 . O7 . 1.834(5) yes
Ga2 . O8 . 1.834(6) yes
Ga2 . F1 . 2.119(5) yes
Ga3 . O9 . 1.835(6) yes
Ga3 . O10 . 1.859(6) yes
Ga3 . O11 . 1.826(6) yes
Ga3 . O12 . 1.830(6) yes
Ga3 . F1 . 2.327(5) yes
Ga4 . F2 1_665 2.215(4) yes
Ga4 . O13 . 1.810(6) yes
Ga4 . O14 . 1.880(6) yes
Ga4 . O15 . 1.827(6) yes
Ga4 . O16 . 1.851(6) yes
Ga5 . F2 1_665 2.300(5) yes
Ga5 . O17 . 1.812(6) yes
Ga5 . O18 . 1.882(6) yes
Ga5 . O19 . 1.827(6) yes
Ga5 . O20 . 1.846(6) yes
Ga6 . O21 . 1.874(6) yes
Ga6 . O22 . 1.823(6) yes
Ga6 . O23 . 1.828(5) yes
Ga6 . O24 . 1.845(6) yes
Ga6 . F2 . 2.285(5) yes
P1 . O1 . 1.540(6) yes
P1 . O5 . 1.555(6) yes
P1 . O14 . 1.530(7) yes
P1 . O25 . 1.489(7) yes
P2 . O7 . 1.563(6) yes
P2 . O9 . 1.547(6) yes
P2 . O21 . 1.535(7) yes
P2 . O26 . 1.500(6) yes
P3 . O18 1_545 1.528(6) yes
P3 . O3 . 1.562(6) yes
P3 . O11 . 1.554(6) yes
P3 . O27 . 1.505(5) yes
P4 . O4 . 1.552(6) yes
P4 . O8 . 1.549(6) yes
P4 . O12 . 1.553(6) yes
P4 . O28 . 1.516(8) yes
P5 . O22 1_665 1.553(6) yes
P5 . O10 1_665 1.552(6) yes
P5 . O13 . 1.524(6) yes
P5 . O29 . 1.500(6) yes
P6 . O6 . 1.534(6) yes
P6 . O15 . 1.545(6) yes
P6 . O17 . 1.540(6) yes
P6 . O30 . 1.506(6) yes
P7 . O19 1_445 1.545(6) yes
P7 . O2 1_455 1.540(6) yes
P7 . O23 . 1.540(6) yes
P7 . O31 . 1.516(6) yes
P8 . O20 1_445 1.540(6) yes
P8 . O16 1_445 1.539(6) yes
P8 . O24 . 1.535(6) yes
P8 . O32 . 1.521(8) yes
N1 . C1 . 1.492(9) yes
N1 . C4 . 1.496(10) yes
N1 . H1 . 0.950 no
N1 . H2 . 0.950 no
N2 . C2 . 1.516(10) yes
N2 . C3 . 1.495(9) yes
N2 . H6 . 0.950 no
N2 . H7 . 0.950 no
N3 . C6 . 1.512(9) yes
N3 . C9 . 1.488(10) yes
N3 . H15 . 0.950 no
N3 . H16 . 0.950 no
N4 . C7 . 1.513(10) yes
N4 . C8 . 1.460(10) yes
N4 . H20 . 0.950 no
N4 . H21 . 0.950 no
N5 . C11 . 1.516(9) yes
N5 . C14 . 1.500(10) yes
N5 . H29 . 0.950 no
N5 . H30 . 0.950 no
N6 . C12 . 1.496(10) yes
N6 . C13 . 1.478(10) yes
N6 . H34 . 0.950 no
N6 . H35 . 0.950 no
N7 . C16 . 1.516(9) yes
N7 . C19 . 1.476(10) yes
N7 . H43 . 0.950 no
N7 . H44 . 0.950 no
N8 . C17 . 1.479(11) yes
N8 . C18 . 1.471(10) yes
N8 . H48 . 0.950 no
N8 . H49 . 0.950 no
C1 . C2 . 1.521(10) yes
C1 . C5 . 1.539(11) yes
C1 . H3 . 0.989 no
C2 . H4 . 0.968 no
C2 . H5 . 0.976 no
C3 . C4 . 1.495(10) yes
C3 . H8 . 0.971 no
C3 . H9 . 0.983 no
C4 . H10 . 0.972 no
C4 . H11 . 0.963 no
C5 . H12 . 0.967 no
C5 . H13 . 0.968 no
C5 . H14 . 0.977 no
C6 . C7 . 1.509(10) yes
C6 . C10 . 1.516(10) yes
C6 . H17 . 0.978 no
C7 . H18 . 0.969 no
C7 . H19 . 0.976 no
C8 . C9 . 1.517(11) yes
C8 . H22 . 0.973 no
C8 . H23 . 0.969 no
C9 . H24 . 0.969 no
C9 . H25 . 0.964 no
C10 . H26 . 0.962 no
C10 . H27 . 0.961 no
C10 . H28 . 0.960 no
C11 . C12 . 1.532(10) yes
C11 . C15 . 1.490(10) yes
C11 . H31 . 0.982 no
C12 . H32 . 0.969 no
C12 . H33 . 0.970 no
C13 . C14 . 1.520(11) yes
C13 . H36 . 0.973 no
C13 . H37 . 0.960 no
C14 . H38 . 0.967 no
C14 . H39 . 0.969 no
C15 . H40 . 0.951 no
C15 . H41 . 0.963 no
C15 . H42 . 0.955 no
C16 . C17 . 1.500(11) yes
C16 . C20 . 1.518(10) yes
C16 . H45 . 0.976 no
C17 . H46 . 0.971 no
C17 . H47 . 0.959 no
C18 . C19 . 1.509(11) yes
C18 . H50 . 0.962 no
C18 . H51 . 0.968 no
C19 . H52 . 0.963 no
C19 . H53 . 0.970 no
C20 . H54 . 0.960 no
C20 . H55 . 0.956 no
C20 . H56 . 0.967 no

loop_
_geom_hbond_atom_site_label_D
_geom_hbond_site_symmetry_D
_geom_hbond_atom_site_label_H
_geom_hbond_site_symmetry_H
_geom_hbond_atom_site_label_A
_geom_hbond_site_symmetry_A
_geom_hbond_angle_DHA
_geom_hbond_distance_DH
_geom_hbond_distance_HA
_geom_hbond_distance_DA
_geom_hbond_publ_flag
N1 . H2 . O42 . 161 0.95 1.75 2.666(12) yes
C1 . H3 . O34 2_664 146 0.99 2.38 3.249(12) yes
C2 . H5 . O6 . 124 0.98 2.51 3.164(12) yes
C2 . H5 . O17 . 147 0.98 2.45 3.315(12) yes
N2 . H6 . O39 1_565 165 0.95 1.85 2.784(12) yes
N2 . H7 . O7 . 154 0.95 1.98 2.869(12) yes
N2 . H7 . O21 . 133 0.95 2.53 3.257(12) yes
C3 . H8 . O23 . 132 0.97 2.56 3.284(12) yes
C4 . H10 . O21 . 133 0.97 2.56 3.295(12) yes
N3 . H15 . O29 1_445 168 0.95 1.73 2.664(12) yes
N3 . H16 . O32 3_455 169 0.95 1.82 2.756(12) yes
C6 . H17 . O20 3_465 128 0.98 2.46 3.159(12) yes
N4 . H20 . O27 3_565 169 0.95 1.72 2.662(12) yes
N4 . H21 . O28 . 164 0.95 1.78 2.700(12) yes
C8 . H23 . O12 . 134 0.97 2.59 3.338(12) yes
C9 . H24 . O31 . 166 0.97 2.55 3.503(12) yes
N5 . H29 . O31 1_655 171 0.95 1.78 2.725(12) yes
N5 . H30 . O32 3_555 170 0.95 1.78 2.718(12) yes
C11 . H31 . O5 3_565 136 0.98 2.47 3.247(12) yes
C11 . H31 . O16 3_565 130 0.98 2.53 3.249(12) yes
N6 . H34 . O25 3_565 169 0.95 1.75 2.687(12) yes
N6 . H35 . O28 . 161 0.95 1.81 2.724(12) yes
C13 . H36 . O4 . 140 0.97 2.45 3.259(12) yes
C15 . H42 . O40 1_665 163 0.96 2.59 3.514(12) yes
N7 . H43 . O30 . 172 0.95 1.78 2.722(12) yes
N7 . H44 . O32 3_565 163 0.95 1.85 2.773(12) yes
C16 . H45 . O24 3_565 134 0.98 2.59 3.343(12) yes
C17 . H46 . O27 3_565 166 0.97 2.52 3.469(12) yes
N8 . H48 . O26 3_565 171 0.95 1.71 2.654(12) yes
N8 . H49 . O28 . 164 0.95 1.82 2.751(12) yes
C18 . H51 . O8 . 136 0.97 2.52 3.286(12) yes
